data_7712208
loop_
_publ_author_name
'Cairns, Kelsey R.'
'King, Rhys P.'
'Bannister, Robert D.'
'Levason, William'
'Reid, Gillian'

_publ_section_title
;
 Synthesis, spectroscopic and structural properties of Sn(II) and Pb(II)
 triflate complexes with soft phosphine and arsine coordination.
;
_journal_issue 8
_journal_name_full 'Dalton transactions (Cambridge, England : 2003)'
_journal_page_first 2293
_journal_page_last 2308
_journal_paper_doi 10.1039/d2dt03687h
_journal_volume 52
_journal_year 2023
_chemical_formula_moiety 'C12 H16 As2 F6 O6 S2 Sn'
_chemical_formula_sum 'C12 H16 As2 F6 O6 S2 Sn'
_chemical_formula_weight 702.90
_space_group_crystal_system monoclinic
_space_group_IT_number 15
_space_group_name_Hall '-C 2yc'
_space_group_name_H-M_alt 'C 1 2/c 1'
_atom_sites_solution_hydrogens geom
_audit_creation_date 2022-09-30
_audit_creation_method
;
Olex2 1.5-alpha
(compiled 2022.04.07 svn.rca3783a0 for OlexSys, GUI svn.r6498)
;
_audit_update_record
;
2022-10-28 deposited with the CCDC.	2023-01-23 downloaded from the CCDC.
;
_cell_angle_alpha 90
_cell_angle_beta 95.863(3)
_cell_angle_gamma 90
_cell_formula_units_Z 4
_cell_length_a 15.8316(5)
_cell_length_b 14.0437(4)
_cell_length_c 9.7168(3)
_cell_measurement_reflns_used 11668
_cell_measurement_temperature 100(2)
_cell_measurement_theta_max 31.4600
_cell_measurement_theta_min 3.5780
_cell_volume 2149.08(11)
_computing_cell_refinement 'CrysAlisPro 1.171.41.118a (Rigaku OD, 2021)'
_computing_data_collection 'CrysAlisPro 1.171.41.118a (Rigaku OD, 2021)'
_computing_data_reduction 'CrysAlisPro 1.171.41.118a (Rigaku OD, 2021)'
_computing_molecular_graphics 'Olex2 1.5-alpha (Dolomanov et al., 2009)'
_computing_publication_material 'Olex2 1.5-alpha (Dolomanov et al., 2009)'
_computing_structure_refinement 'SHELXL 2018/3 (Sheldrick, 2015)'
_computing_structure_solution 'SHELXT 2018/2 (Sheldrick, 2018)'
_diffrn_ambient_temperature 100(2)
_diffrn_detector 'hybrid pixel array detector'
_diffrn_detector_area_resol_mean 10
_diffrn_detector_dtime 0.000
_diffrn_detector_type 'Rigaku, HyPix 6000HE'
_diffrn_measured_fraction_theta_full 0.997
_diffrn_measured_fraction_theta_max 0.905
_diffrn_measurement_details
;
List of Runs (angles in degrees, time in seconds):

  # Type    Start    End  Width  t~exp~   \w     \q     \k     \f   Frames
#--------------------------------------------------------------------------
  1  \w     -7.00  59.00   0.50    0.15    --   21.15 -89.00   5.00  132
  2  \w    -18.00  54.00   0.50    0.15    --   21.15 -77.00 -90.00  144
  3  \w     -6.00  62.00   0.50    0.15    --   21.15  57.00  90.00  136
  4  \w    -67.00 -16.00   0.50    0.15    --   21.15 -19.00 150.00  102
  5  \w    -57.00  14.00   0.50    0.15    --  -18.50  89.00 121.00  142
  6  \w     22.00  64.00   0.50    0.15    --  -18.50  19.00   0.00   84
  7  \w     22.00  64.00   0.50    0.15    --  -18.50  19.00  60.00   84
  8  \w     22.00  64.00   0.50    0.15    --  -18.50  19.00 -90.00   84
  9  \w    -56.00   9.00   0.50    0.15    --  -18.50 -57.00-120.00  130
 10  \w    -56.00   9.00   0.50    0.15    --  -18.50 -57.00 120.00  130
;
_diffrn_measurement_device 'four-circle diffractometer'
_diffrn_measurement_device_details 'Rigaku, UG2 \k goniometer'
_diffrn_measurement_device_type
'Rigaku FRE+ diffractometer with Arc)Sec VHF Varimax confocal mirrors, a UG2 goniometer and HyPix 6000HE detector'
_diffrn_measurement_method 'profile data from \w-scans'
_diffrn_measurement_specimen_support 'MiTeGen MicroLoop'
_diffrn_radiation_collimation 0.2
_diffrn_radiation_monochromator 'Confocal mirrors, Arc)Sec VHF Varimax'
_diffrn_radiation_probe x-ray
_diffrn_radiation_type 'Mo K\a'
_diffrn_radiation_wavelength 0.71073
_diffrn_radiation_xray_symbol K-L~3~
_diffrn_reflns_av_R_equivalents 0.0346
_diffrn_reflns_av_unetI/netI 0.0267
_diffrn_reflns_Laue_measured_fraction_full 0.997
_diffrn_reflns_Laue_measured_fraction_max 0.905
_diffrn_reflns_limit_h_max 22
_diffrn_reflns_limit_h_min -22
_diffrn_reflns_limit_k_max 20
_diffrn_reflns_limit_k_min -19
_diffrn_reflns_limit_l_max 13
_diffrn_reflns_limit_l_min -13
_diffrn_reflns_number 14822
_diffrn_reflns_point_group_measured_fraction_full 0.997
_diffrn_reflns_point_group_measured_fraction_max 0.905
_diffrn_reflns_theta_full 25.242
_diffrn_reflns_theta_max 31.478
_diffrn_reflns_theta_min 3.586
_diffrn_source 'Rotating Anode'
_diffrn_source_current 55.0
_diffrn_source_power 2.475
_diffrn_source_target Mo
_diffrn_source_type 'Rigaku FRE+'
_diffrn_source_voltage 45.0
_exptl_absorpt_coefficient_mu 4.517
_exptl_absorpt_correction_T_max 1.00000
_exptl_absorpt_correction_T_min 0.81700
_exptl_absorpt_correction_type multi-scan
_exptl_absorpt_process_details
;
CrysAlisPro 1.171.41.118a (Rigaku Oxford Diffraction, 2021)
Empirical absorption correction using spherical harmonics,
implemented in SCALE3 ABSPACK scaling algorithm.
;
_exptl_crystal_colour 'clear colourless'
_exptl_crystal_density_diffrn 2.172
_exptl_crystal_description cube
_exptl_crystal_F_000 1352
_exptl_crystal_size_max 0.13
_exptl_crystal_size_mid 0.1
_exptl_crystal_size_min 0.1
_refine_diff_density_max 0.475
_refine_diff_density_min -0.601
_refine_diff_density_rms 0.098
_refine_ls_extinction_method none
_refine_ls_goodness_of_fit_ref 1.054
_refine_ls_hydrogen_treatment constr
_refine_ls_matrix_type full
_refine_ls_number_parameters 134
_refine_ls_number_reflns 3237
_refine_ls_number_restraints 0
_refine_ls_restrained_S_all 1.054
_refine_ls_R_factor_all 0.0246
_refine_ls_R_factor_gt 0.0203
_refine_ls_shift/su_max 0.002
_refine_ls_shift/su_mean 0.000
_refine_ls_structure_factor_coef Fsqd
_refine_ls_weighting_details 'w=1/[\s^2^(Fo^2^)+(0.0191P)^2^+1.7331P] where P=(Fo^2^+2Fc^2^)/3'
_refine_ls_weighting_scheme calc
_refine_ls_wR_factor_gt 0.0453
_refine_ls_wR_factor_ref 0.0464
_reflns_Friedel_coverage 0.000
_reflns_number_gt 2918
_reflns_number_total 3237
_reflns_threshold_expression 'I > 2\s(I)'
_cod_data_source_file d2dt03687h3.cif
_cod_data_source_block '[Sn(OTf)(2o-C6H4(AsMe2))2]'
_cod_depositor_comments 'Adding full bibliography for 7712208--7712219.cif.'
_cod_database_code 7712208
_shelx_shelxl_version_number 2018/3
_shelx_space_group_comment
;
The symmetry employed for this shelxl refinement is uniquely defined
by the following loop, which should always be used as a source of
symmetry information in preference to the above space-group names.
They are only intended as comments.
;
_olex2_refinement_description
;
1. Fixed Uiso
 At 1.2 times of:
  All C(H) groups
 At 1.5 times of:
  All C(H,H,H) groups
2.a Aromatic/amide H refined with riding coordinates:
 C4(H4), C5(H5)
2.b Idealised Me refined as rotating group:
 C1(H1A,H1B,H1C), C2(H2A,H2B,H2C)
;
_olex2_submission_special_instructions 'No special instructions were received'
_oxdiff_exptl_absorpt_empirical_details
;
Empirical correction (ABSPACK) includes:
- Absorption correction using spherical harmonics
- Frame scaling
;

loop_
_space_group_symop_operation_xyz
'x, y, z'
'-x, y, -z+1/2'
'x+1/2, y+1/2, z'
'-x+1/2, y+1/2, -z+1/2'
'-x, -y, -z'
'x, -y, z-1/2'
'-x+1/2, -y+1/2, -z'
'x+1/2, -y+1/2, z-1/2'

loop_
_atom_site_label
_atom_site_type_symbol
_atom_site_fract_x
_atom_site_fract_y
_atom_site_fract_z
_atom_site_U_iso_or_equiv
_atom_site_adp_type
_atom_site_occupancy
_atom_site_site_symmetry_order
_atom_site_calc_flag
_atom_site_refinement_flags_posn
_atom_site_refinement_flags_adp
_atom_site_refinement_flags_occupancy
_atom_site_disorder_assembly
_atom_site_disorder_group
Sn1 Sn 0.500000 0.56992(2) 0.250000 0.01108(5) Uani 1 2 d S T P . .
As1 As 0.42786(2) 0.72390(2) 0.36987(2) 0.01052(5) Uani 1 1 d . . . . .
S1 S 0.64798(3) 0.57583(3) 0.53907(4) 0.01355(9) Uani 1 1 d . . . . .
F1 F 0.79636(8) 0.64876(10) 0.50109(14) 0.0345(3) Uani 1 1 d . . . . .
F2 F 0.80115(8) 0.50638(11) 0.58478(12) 0.0353(3) Uani 1 1 d . . . . .
F3 F 0.75890(8) 0.52980(10) 0.36964(11) 0.0297(3) Uani 1 1 d . . . . .
O1 O 0.60875(8) 0.63262(9) 0.42294(12) 0.0167(3) Uani 1 1 d . . . . .
O2 O 0.61766(9) 0.47908(10) 0.53606(14) 0.0241(3) Uani 1 1 d . . . . .
O3 O 0.65394(9) 0.62383(11) 0.66945(13) 0.0239(3) Uani 1 1 d . . . . .
C1 C 0.30622(11) 0.73929(14) 0.33408(19) 0.0185(4) Uani 1 1 d . . . . .
H1A H 0.290133 0.740387 0.233984 0.028 Uiso 1 1 calc R U . . .
H1B H 0.289195 0.799253 0.374840 0.028 Uiso 1 1 calc R U . . .
H1C H 0.277688 0.686044 0.375265 0.028 Uiso 1 1 calc R U . . .
C2 C 0.44695(13) 0.73757(13) 0.56908(17) 0.0181(4) Uani 1 1 d . . . . .
H2A H 0.418589 0.685539 0.613395 0.027 Uiso 1 1 calc R U . . .
H2B H 0.423874 0.798668 0.596449 0.027 Uiso 1 1 calc R U . . .
H2C H 0.508047 0.735400 0.598136 0.027 Uiso 1 1 calc R U . . .
C3 C 0.47171(11) 0.84245(12) 0.30064(16) 0.0127(3) Uani 1 1 d . . . . .
C4 C 0.44403(12) 0.92890(12) 0.35066(18) 0.0160(3) Uani 1 1 d . . . . .
H4 H 0.405679 0.929167 0.419752 0.019 Uiso 1 1 calc R U . . .
C5 C 0.47207(12) 1.01463(13) 0.30029(18) 0.0181(4) Uani 1 1 d . . . . .
H5 H 0.452895 1.073199 0.334884 0.022 Uiso 1 1 calc R U . . .
C6 C 0.75704(12) 0.56475(14) 0.49613(19) 0.0197(4) Uani 1 1 d . . . . .

loop_
_atom_site_aniso_label
_atom_site_aniso_U_11
_atom_site_aniso_U_22
_atom_site_aniso_U_33
_atom_site_aniso_U_23
_atom_site_aniso_U_13
_atom_site_aniso_U_12
Sn1 0.01293(8) 0.00900(8) 0.01148(8) 0.000 0.00206(6) 0.000
As1 0.01160(8) 0.01101(9) 0.00932(8) -0.00008(6) 0.00278(6) 0.00054(6)
S1 0.01293(19) 0.0164(2) 0.01141(19) 0.00202(15) 0.00158(14) 0.00066(15)
F1 0.0208(6) 0.0423(8) 0.0411(7) -0.0043(6) 0.0066(5) -0.0126(5)
F2 0.0232(6) 0.0564(9) 0.0255(6) 0.0100(6) -0.0014(5) 0.0198(6)
F3 0.0252(6) 0.0478(8) 0.0166(5) -0.0074(5) 0.0044(4) 0.0093(6)
O1 0.0154(6) 0.0184(6) 0.0156(6) 0.0039(5) -0.0020(5) 0.0009(5)
O2 0.0275(8) 0.0194(7) 0.0255(7) 0.0061(5) 0.0037(6) -0.0030(6)
O3 0.0228(7) 0.0343(8) 0.0148(6) -0.0050(6) 0.0027(5) 0.0039(6)
C1 0.0140(8) 0.0208(9) 0.0210(9) -0.0014(7) 0.0033(7) 0.0019(7)
C2 0.0254(9) 0.0189(9) 0.0100(8) -0.0012(6) 0.0025(7) -0.0009(7)
C3 0.0141(8) 0.0124(8) 0.0113(7) 0.0009(6) 0.0002(6) -0.0007(6)
C4 0.0186(8) 0.0146(8) 0.0152(8) -0.0018(6) 0.0035(6) 0.0029(6)
C5 0.0211(9) 0.0122(8) 0.0203(9) -0.0027(7) -0.0011(7) 0.0025(7)
C6 0.0160(8) 0.0295(10) 0.0135(8) 0.0010(7) 0.0016(7) 0.0033(7)

loop_
_atom_type_symbol
_atom_type_description
_atom_type_scat_dispersion_real
_atom_type_scat_dispersion_imag
_atom_type_scat_source
C C 0.0033 0.0016 'International Tables Vol C Tables 4.2.6.8 and 6.1.1.4'
H H 0.0000 0.0000 'International Tables Vol C Tables 4.2.6.8 and 6.1.1.4'
As As 0.0499 2.0058 'International Tables Vol C Tables 4.2.6.8 and 6.1.1.4'
F F 0.0171 0.0103 'International Tables Vol C Tables 4.2.6.8 and 6.1.1.4'
O O 0.0106 0.0060 'International Tables Vol C Tables 4.2.6.8 and 6.1.1.4'
S S 0.1246 0.1234 'International Tables Vol C Tables 4.2.6.8 and 6.1.1.4'
Sn Sn -0.6537 1.4246 'International Tables Vol C Tables 4.2.6.8 and 6.1.1.4'

loop_
_geom_angle_atom_site_label_1
_geom_angle_atom_site_label_2
_geom_angle_atom_site_label_3
_geom_angle
_geom_angle_site_symmetry_1
_geom_angle_site_symmetry_3
_geom_angle_publ_flag
As1 Sn1 As1 76.755(8) . 2_655 ?
As1 Sn1 O2 141.55(3) . 6_565 ?
As1 Sn1 O2 64.87(3) 2_655 6_565 ?
As1 Sn1 O2 141.55(3) 2_655 5_666 ?
As1 Sn1 O2 64.87(3) . 5_666 ?
O1 Sn1 As1 73.75(3) 2_655 2_655 ?
O1 Sn1 As1 73.75(3) . . ?
O1 Sn1 As1 73.43(3) 2_655 . ?
O1 Sn1 As1 73.43(3) . 2_655 ?
O1 Sn1 O1 137.76(6) . 2_655 ?
O1 Sn1 O2 92.85(4) . 5_666 ?
O1 Sn1 O2 92.85(4) 2_655 6_565 ?
O1 Sn1 O2 96.61(4) 2_655 5_666 ?
O1 Sn1 O2 96.61(4) . 6_565 ?
O2 Sn1 O2 153.56(5) 5_666 6_565 ?
C1 As1 Sn1 117.35(6) . . ?
C1 As1 C2 102.68(8) . . ?
C1 As1 C3 103.04(8) . . ?
C2 As1 Sn1 118.06(6) . . ?
C2 As1 C3 103.61(7) . . ?
C3 As1 Sn1 110.26(5) . . ?
O1 S1 C6 101.93(8) . . ?
O2 S1 O1 112.53(8) . . ?
O2 S1 C6 103.66(9) . . ?
O3 S1 O1 114.19(8) . . ?
O3 S1 O2 117.03(9) . . ?
O3 S1 C6 105.34(9) . . ?
S1 O1 Sn1 123.11(7) . . ?
As1 C1 H1A 109.5 . . ?
As1 C1 H1B 109.5 . . ?
As1 C1 H1C 109.5 . . ?
H1A C1 H1B 109.5 . . ?
H1A C1 H1C 109.5 . . ?
H1B C1 H1C 109.5 . . ?
As1 C2 H2A 109.5 . . ?
As1 C2 H2B 109.5 . . ?
As1 C2 H2C 109.5 . . ?
H2A C2 H2B 109.5 . . ?
H2A C2 H2C 109.5 . . ?
H2B C2 H2C 109.5 . . ?
C3 C3 As1 121.31(5) 2_655 . ?
C4 C3 As1 119.17(12) . . ?
C4 C3 C3 119.50(10) . 2_655 ?
C3 C4 H4 119.7 . . ?
C5 C4 C3 120.55(16) . . ?
C5 C4 H4 119.7 . . ?
C4 C5 H5 120.0 . . ?
C5 C5 C4 119.95(11) 2_655 . ?
C5 C5 H5 120.0 2_655 . ?
F1 C6 S1 111.46(13) . . ?
F1 C6 F2 107.99(16) . . ?
F2 C6 S1 110.50(13) . . ?
F3 C6 S1 110.77(13) . . ?
F3 C6 F1 107.85(16) . . ?
F3 C6 F2 108.14(16) . . ?

loop_
_geom_bond_atom_site_label_1
_geom_bond_atom_site_label_2
_geom_bond_distance
_geom_bond_site_symmetry_2
_geom_bond_publ_flag
Sn1 As1 2.7585(2) 2_655 ?
Sn1 As1 2.7585(2) . ?
Sn1 O1 2.4438(12) . ?
Sn1 O1 2.4438(12) 2_655 ?
Sn1 O2 3.0094(14) 5_666 ?
Sn1 O2 3.0094(14) 6_565 ?
As1 C1 1.9337(18) . ?
As1 C2 1.9379(17) . ?
As1 C3 1.9498(16) . ?
S1 O1 1.4670(12) . ?
S1 O2 1.4403(14) . ?
S1 O3 1.4296(13) . ?
S1 C6 1.8239(19) . ?
F1 C6 1.332(2) . ?
F2 C6 1.334(2) . ?
F3 C6 1.327(2) . ?
C1 H1A 0.9800 . ?
C1 H1B 0.9800 . ?
C1 H1C 0.9800 . ?
C2 H2A 0.9800 . ?
C2 H2B 0.9800 . ?
C2 H2C 0.9800 . ?
C3 C3 1.397(3) 2_655 ?
C3 C4 1.395(2) . ?
C4 H4 0.9500 . ?
C4 C5 1.389(3) . ?
C5 C5 1.383(4) 2_655 ?
C5 H5 0.9500 . ?

loop_
_geom_torsion_atom_site_label_1
_geom_torsion_atom_site_label_2
_geom_torsion_atom_site_label_3
_geom_torsion_atom_site_label_4
_geom_torsion
_geom_torsion_site_symmetry_1
_geom_torsion_site_symmetry_2
_geom_torsion_site_symmetry_3
_geom_torsion_site_symmetry_4
_geom_torsion_publ_flag
As1 C3 C4 C5 -178.01(13) . . . . ?
O1 S1 C6 F1 66.05(14) . . . . ?
O1 S1 C6 F2 -173.86(13) . . . . ?
O1 S1 C6 F3 -54.04(15) . . . . ?
O2 S1 O1 Sn1 2.25(11) . . . . ?
O2 S1 C6 F1 -176.92(12) . . . . ?
O2 S1 C6 F2 -56.83(15) . . . . ?
O2 S1 C6 F3 62.99(15) . . . . ?
O3 S1 O1 Sn1 -134.29(9) . . . . ?
O3 S1 C6 F1 -53.44(14) . . . . ?
O3 S1 C6 F2 66.65(15) . . . . ?
O3 S1 C6 F3 -173.53(13) . . . . ?
C3 C3 C4 C5 0.2(3) 2_655 . . . ?
C3 C4 C5 C5 0.0(3) . . . 2_655 ?
C6 S1 O1 Sn1 112.67(9) . . . . ?
